data_4311218
loop_
_publ_author_name
'Christelle Hureau'
'S\'ebastien Blanchard'
'Martine Nierlich'
'Guillaume Blain'
'Eric Rivi\`ere'
'Jean-Jacques Girerd'
'Elodie Anxolab\'eh\`ere-Mallart'
'Genevi\`eve Blondin'

_publ_contact_author_address
;
CEA/Saclay, SCM
B\^at. 125
91191 Gif-sur-Yvette Cedex
France
;
_publ_contact_author_email nierlich@drecam.cea.fr
_publ_contact_author_fax '01 69 08 66 40'
_publ_contact_author_name ' Nierlich Martine'
_publ_contact_author_phone '01 69 08 32 22'
_publ_section_title
;
 Controlled Redox Conversion of New X-ray-Characterized Mono- and
 Dinuclear Heptacoordinated Mn(II) Complexes into Di-\m-oxo-dimanganese
 Core Complexes
;
_journal_name_full 'Inorganic Chemistry'
_journal_page_first 4415
_journal_page_last 4426
_journal_paper_doi 10.1021/ic035332u
_journal_volume 43
_journal_year 2004
_chemical_formula_sum 'C26 H30 Cl2 Mn N6 O9'
_chemical_formula_weight 696.40
_chemical_name_systematic
;
?
;
_space_group_IT_number 15
_symmetry_cell_setting monoclinic
_symmetry_space_group_name_Hall '-C 2yc'
_symmetry_space_group_name_H-M 'C 1 2/c 1'
_atom_sites_solution_hydrogens geom
_atom_sites_solution_primary direct
_atom_sites_solution_secondary difmap
_audit_creation_method SHELXL-97
_cell_angle_alpha 90.00
_cell_angle_beta 94.21(3)
_cell_angle_gamma 90.00
_cell_formula_units_Z 4
_cell_length_a 15.049(3)
_cell_length_b 9.932(2)
_cell_length_c 19.246(4)
_cell_measurement_reflns_used 9018
_cell_measurement_temperature 110(2)
_cell_measurement_theta_max 25
_cell_measurement_theta_min 2
_cell_volume 2868.9(10)
_computing_cell_refinement 'DENZO(Otwinowski& Minor,1997)'
_computing_data_collection 'DENZO(Otwinowski& Minor,1997)'
_computing_data_reduction 'DENZO(Otwinowski& Minor,1997)'
_computing_molecular_graphics 'SHELXTL (Sheldrick,1997)'
_computing_publication_material 'SHELXTL (Sheldrick,1997)'
_computing_structure_refinement 'SHELXL-93 (Sheldrick, 1990)'
_computing_structure_solution 'SHELXS-86 (Sheldrick, 1990)'
_diffrn_ambient_temperature 110(2)
_diffrn_measured_fraction_theta_full 0.972
_diffrn_measured_fraction_theta_max 0.972
_diffrn_measurement_device 'Nonius Kappa CCD diffractometer'
_diffrn_measurement_method '\f rotation scans with 2\%steps'
_diffrn_radiation_monochromator graphite
_diffrn_radiation_source 'fine-focus sealed tube'
_diffrn_radiation_type MoK\a
_diffrn_radiation_wavelength 0.71073
_diffrn_reflns_av_R_equivalents 0.0480
_diffrn_reflns_av_sigmaI/netI 0.0500
_diffrn_reflns_limit_h_max 17
_diffrn_reflns_limit_h_min 0
_diffrn_reflns_limit_k_max 11
_diffrn_reflns_limit_k_min 0
_diffrn_reflns_limit_l_max 22
_diffrn_reflns_limit_l_min -22
_diffrn_reflns_number 9018
_diffrn_reflns_theta_full 24.75
_diffrn_reflns_theta_max 24.75
_diffrn_reflns_theta_min 2.71
_diffrn_standards_number 0
_exptl_absorpt_coefficient_mu 0.712
_exptl_absorpt_correction_type none
_exptl_crystal_colour colorless
_exptl_crystal_density_diffrn 1.612
_exptl_crystal_density_method 'not measured'
_exptl_crystal_description irregular
_exptl_crystal_F_000 1436
_exptl_crystal_size_max 0.150
_exptl_crystal_size_mid 0.100
_exptl_crystal_size_min 0.050
_refine_diff_density_max 0.512
_refine_diff_density_min -0.369
_refine_diff_density_rms 0.061
_refine_ls_extinction_method none
_refine_ls_goodness_of_fit_ref 1.042
_refine_ls_hydrogen_treatment mixed
_refine_ls_matrix_type full
_refine_ls_number_parameters 200
_refine_ls_number_reflns 2402
_refine_ls_number_restraints 0
_refine_ls_restrained_S_all 1.042
_refine_ls_R_factor_all 0.0539
_refine_ls_R_factor_gt 0.0347
_refine_ls_shift/su_max 0.003
_refine_ls_shift/su_mean 0.000
_refine_ls_structure_factor_coef Fsqd
_refine_ls_weighting_details 'calc w=1/[\s^2^(Fo^2^)+(0.0434P)^2^+0.8035P] where P=(Fo^2^+2Fc^2^)/3'
_refine_ls_weighting_scheme calc
_refine_ls_wR_factor_gt 0.0805
_refine_ls_wR_factor_ref 0.0875
_reflns_number_gt 1870
_reflns_number_total 2402
_reflns_threshold_expression >2sigma(I)
_cod_data_source_file ic035332usi20031118_092653_1.cif
_cod_data_source_block struc
_cod_database_code 4311218

loop_
_symmetry_equiv_pos_as_xyz
'x, y, z'
'-x, y, -z+1/2'
'x+1/2, y+1/2, z'
'-x+1/2, y+1/2, -z+1/2'
'-x, -y, -z'
'x, -y, z-1/2'
'-x+1/2, -y+1/2, -z'
'x+1/2, -y+1/2, z-1/2'

loop_
_atom_site_label
_atom_site_type_symbol
_atom_site_fract_x
_atom_site_fract_y
_atom_site_fract_z
_atom_site_U_iso_or_equiv
_atom_site_adp_type
_atom_site_occupancy
_atom_site_symmetry_multiplicity
_atom_site_calc_flag
_atom_site_refinement_flags
_atom_site_disorder_assembly
_atom_site_disorder_group
Mn Mn 0.5000 0.05253(5) 0.2500 0.01763(17) Uani 1 2 d S . .
Cl Cl 0.11971(4) 0.00386(6) 0.39029(3) 0.02398(18) Uani 1 1 d . . .
O1 O 0.5000 0.2800(2) 0.2500 0.0241(6) Uani 1 2 d S . .
O2 O 0.17383(13) 0.1230(2) 0.39356(11) 0.0387(5) Uani 1 1 d . . .
O3 O 0.02839(13) 0.0394(2) 0.39623(12) 0.0382(5) Uani 1 1 d . . .
O4 O 0.14876(14) -0.0877(2) 0.44476(11) 0.0387(5) Uani 1 1 d . . .
O5 O 0.12676(12) -0.06102(19) 0.32358(10) 0.0294(5) Uani 1 1 d . . .
N1 N 0.42282(13) -0.1401(2) 0.29101(11) 0.0203(5) Uani 1 1 d . . .
N2 N 0.45250(13) 0.0919(2) 0.36809(11) 0.0206(5) Uani 1 1 d . . .
N3 N 0.36083(13) 0.0491(2) 0.19298(11) 0.0208(5) Uani 1 1 d . . .
C1 C 0.45009(17) -0.2605(3) 0.25378(14) 0.0249(6) Uani 1 1 d . . .
H1B H 0.4187 -0.2633 0.2080 0.030 Uiso 1 1 calc R . .
H1C H 0.4340 -0.3403 0.2790 0.030 Uiso 1 1 calc R . .
C2 C 0.44605(17) -0.1508(3) 0.36691(13) 0.0232(6) Uani 1 1 d . . .
H2A H 0.5084 -0.1749 0.3752 0.028 Uiso 1 1 calc R . .
H2B H 0.4106 -0.2210 0.3864 0.028 Uiso 1 1 calc R . .
C3 C 0.42905(15) -0.0196(3) 0.40170(13) 0.0195(6) Uani 1 1 d . . .
C4 C 0.38996(17) -0.0142(3) 0.46480(14) 0.0242(6) Uani 1 1 d . . .
H4B H 0.3725 -0.0929 0.4861 0.029 Uiso 1 1 calc R . .
C5 C 0.37727(17) 0.1095(3) 0.49576(15) 0.0276(6) Uani 1 1 d . . .
H5B H 0.3506 0.1152 0.5377 0.033 Uiso 1 1 calc R . .
C6 C 0.40492(17) 0.2235(3) 0.46315(15) 0.0264(6) Uani 1 1 d . . .
H6A H 0.3993 0.3077 0.4835 0.032 Uiso 1 1 calc R . .
C7 C 0.44125(16) 0.2106(3) 0.39955(14) 0.0234(6) Uani 1 1 d . . .
H7A H 0.4588 0.2884 0.3774 0.028 Uiso 1 1 calc R . .
C8 C 0.32579(16) -0.1199(3) 0.27834(14) 0.0244(6) Uani 1 1 d . . .
H8A H 0.3039 -0.0713 0.3173 0.029 Uiso 1 1 calc R . .
H8B H 0.2965 -0.2069 0.2756 0.029 Uiso 1 1 calc R . .
C9 C 0.30195(16) -0.0432(3) 0.21238(13) 0.0202(6) Uani 1 1 d . . .
C10 C 0.21956(17) -0.0609(3) 0.17531(14) 0.0245(6) Uani 1 1 d . . .
H10A H 0.1807 -0.1272 0.1888 0.029 Uiso 1 1 calc R . .
C11 C 0.19566(17) 0.0197(3) 0.11873(14) 0.0243(6) Uani 1 1 d . . .
H11A H 0.1407 0.0093 0.0938 0.029 Uiso 1 1 calc R . .
C12 C 0.25590(16) 0.1169(3) 0.09985(14) 0.0220(6) Uani 1 1 d . . .
H12A H 0.2417 0.1742 0.0624 0.026 Uiso 1 1 calc R . .
C13 C 0.33706(16) 0.1267(3) 0.13768(13) 0.0207(6) Uani 1 1 d . . .
H13A H 0.3775 0.1906 0.1241 0.025 Uiso 1 1 calc R . .

loop_
_atom_site_aniso_label
_atom_site_aniso_U_11
_atom_site_aniso_U_22
_atom_site_aniso_U_33
_atom_site_aniso_U_23
_atom_site_aniso_U_13
_atom_site_aniso_U_12
Mn 0.0166(3) 0.0187(3) 0.0175(3) 0.000 0.0009(2) 0.000
Cl 0.0250(3) 0.0231(4) 0.0235(4) -0.0024(3) -0.0004(3) 0.0022(3)
O1 0.0287(13) 0.0192(13) 0.0243(15) 0.000 0.0012(11) 0.000
O2 0.0404(11) 0.0322(12) 0.0424(14) -0.0070(10) -0.0041(10) -0.0120(9)
O3 0.0267(10) 0.0359(12) 0.0529(15) -0.0031(10) 0.0097(9) 0.0074(9)
O4 0.0534(13) 0.0336(12) 0.0277(12) 0.0052(9) -0.0071(10) 0.0084(10)
O5 0.0347(11) 0.0322(11) 0.0212(11) -0.0067(9) 0.0017(8) -0.0016(9)
N1 0.0225(10) 0.0221(11) 0.0163(12) 0.0006(9) 0.0012(9) -0.0037(9)
N2 0.0169(10) 0.0249(12) 0.0199(12) -0.0010(10) 0.0020(9) 0.0020(9)
N3 0.0198(11) 0.0204(11) 0.0225(13) -0.0023(10) 0.0029(9) 0.0000(9)
C1 0.0338(15) 0.0201(14) 0.0207(15) 0.0008(11) 0.0008(11) -0.0056(11)
C2 0.0245(13) 0.0257(15) 0.0193(15) 0.0044(12) 0.0015(11) -0.0026(12)
C3 0.0141(12) 0.0247(15) 0.0197(14) 0.0020(11) 0.0002(10) -0.0015(10)
C4 0.0225(13) 0.0297(16) 0.0203(15) 0.0066(12) 0.0013(11) -0.0006(12)
C5 0.0245(14) 0.0368(17) 0.0219(16) -0.0008(13) 0.0053(11) 0.0022(13)
C6 0.0286(14) 0.0259(15) 0.0247(16) -0.0054(12) 0.0026(11) 0.0042(12)
C7 0.0238(13) 0.0233(15) 0.0229(16) 0.0012(12) 0.0008(11) 0.0011(11)
C8 0.0197(13) 0.0308(16) 0.0228(16) 0.0031(12) 0.0012(11) -0.0064(12)
C9 0.0190(12) 0.0219(13) 0.0202(15) -0.0025(11) 0.0035(10) -0.0033(11)
C10 0.0213(13) 0.0278(15) 0.0248(16) -0.0033(12) 0.0038(11) -0.0068(12)
C11 0.0178(13) 0.0303(16) 0.0247(16) -0.0065(12) 0.0003(11) 0.0024(12)
C12 0.0223(13) 0.0243(14) 0.0194(15) -0.0013(11) 0.0028(11) 0.0048(12)
C13 0.0203(12) 0.0222(14) 0.0201(15) -0.0004(11) 0.0046(10) 0.0000(11)

loop_
_atom_type_symbol
_atom_type_description
_atom_type_scat_dispersion_real
_atom_type_scat_dispersion_imag
_atom_type_scat_source
C C 0.0033 0.0016 'International Tables Vol C Tables 4.2.6.8 and 6.1.1.4'
H H 0.0000 0.0000 'International Tables Vol C Tables 4.2.6.8 and 6.1.1.4'
N N 0.0061 0.0033 'International Tables Vol C Tables 4.2.6.8 and 6.1.1.4'
O O 0.0106 0.0060 'International Tables Vol C Tables 4.2.6.8 and 6.1.1.4'
Cl Cl 0.1484 0.1585 'International Tables Vol C Tables 4.2.6.8 and 6.1.1.4'
Mn Mn 0.3368 0.7283 'International Tables Vol C Tables 4.2.6.8 and 6.1.1.4'

loop_
_geom_angle_atom_site_label_1
_geom_angle_atom_site_label_2
_geom_angle_atom_site_label_3
_geom_angle
_geom_angle_site_symmetry_1
_geom_angle_site_symmetry_3
_geom_angle_publ_flag
O1 Mn N3 90.84(5) . 2_655 ?
O1 Mn N3 90.84(5) . . ?
N3 Mn N3 178.31(11) 2_655 . ?
O1 Mn N1 142.82(5) . 2_655 ?
N3 Mn N1 72.46(7) 2_655 2_655 ?
N3 Mn N1 106.13(7) . 2_655 ?
O1 Mn N1 142.82(5) . . ?
N3 Mn N1 106.13(7) 2_655 . ?
N3 Mn N1 72.46(7) . . ?
N1 Mn N1 74.36(10) 2_655 . ?
O1 Mn N2 80.87(5) . . ?
N3 Mn N2 82.96(7) 2_655 . ?
N3 Mn N2 97.31(7) . . ?
N1 Mn N2 127.57(7) 2_655 . ?
N1 Mn N2 69.09(7) . . ?
O1 Mn N2 80.87(5) . 2_655 ?
N3 Mn N2 97.32(7) 2_655 2_655 ?
N3 Mn N2 82.96(7) . 2_655 ?
N1 Mn N2 69.09(7) 2_655 2_655 ?
N1 Mn N2 127.57(7) . 2_655 ?
N2 Mn N2 161.74(10) . 2_655 ?
O4 Cl O3 109.98(13) . . ?
O4 Cl O2 110.49(13) . . ?
O3 Cl O2 109.75(13) . . ?
O4 Cl O5 109.16(12) . . ?
O3 Cl O5 108.30(12) . . ?
O2 Cl O5 109.12(12) . . ?
C1 N1 C8 109.8(2) . . ?
C1 N1 C2 111.7(2) . . ?
C8 N1 C2 109.37(19) . . ?
C1 N1 Mn 109.21(14) . . ?
C8 N1 Mn 109.49(15) . . ?
C2 N1 Mn 107.24(14) . . ?
C7 N2 C3 117.5(2) . . ?
C7 N2 Mn 127.62(17) . . ?
C3 N2 Mn 114.71(16) . . ?
C13 N3 C9 117.9(2) . . ?
C13 N3 Mn 123.55(16) . . ?
C9 N3 Mn 118.28(17) . . ?
N1 C1 C1 111.14(17) . 2_655 ?
N1 C2 C3 110.1(2) . . ?
N2 C3 C4 122.2(2) . . ?
N2 C3 C2 116.3(2) . . ?
C4 C3 C2 121.5(2) . . ?
C5 C4 C3 119.4(3) . . ?
C6 C5 C4 118.6(3) . . ?
C5 C6 C7 118.7(3) . . ?
N2 C7 C6 123.5(3) . . ?
N1 C8 C9 112.4(2) . . ?
N3 C9 C10 121.5(2) . . ?
N3 C9 C8 117.3(2) . . ?
C10 C9 C8 121.1(2) . . ?
C11 C10 C9 120.1(2) . . ?
C10 C11 C12 118.2(2) . . ?
C13 C12 C11 118.7(2) . . ?
N3 C13 C12 123.6(2) . . ?

loop_
_geom_bond_atom_site_label_1
_geom_bond_atom_site_label_2
_geom_bond_distance
_geom_bond_site_symmetry_2
_geom_bond_publ_flag
Mn O1 2.259(2) . ?
Mn N3 2.292(2) 2_655 ?
Mn N3 2.292(2) . ?
Mn N1 2.402(2) 2_655 ?
Mn N1 2.402(2) . ?
Mn N2 2.463(2) . ?
Mn N2 2.463(2) 2_655 ?
Cl O4 1.432(2) . ?
Cl O3 1.432(2) . ?
Cl O2 1.435(2) . ?
Cl O5 1.4475(19) . ?
N1 C1 1.467(3) . ?
N1 C8 1.476(3) . ?
N1 C2 1.481(3) . ?
N2 C7 1.342(3) . ?
N2 C3 1.343(3) . ?
N3 C13 1.341(3) . ?
N3 C9 1.347(3) . ?
C1 C1 1.520(5) 2_655 ?
C2 C3 1.495(4) . ?
C3 C4 1.389(4) . ?
C4 C5 1.384(4) . ?
C5 C6 1.374(4) . ?
C6 C7 1.383(4) . ?
C8 C9 1.501(4) . ?
C9 C10 1.395(4) . ?
C10 C11 1.378(4) . ?
C11 C12 1.391(4) . ?
C12 C13 1.379(3) . ?
